data_4500163
loop_
_publ_author_name
'Yeung, Hamish H.-M.'
'Kosa, Monica'
'Parrinello, Michele'
'Forster, Paul M.'
'Cheetham, Anthony K.'

_publ_section_title
;
 Structural Diversity and Energetics in Anhydrous Lithium Tartrates:
 Experimental and Computational Studies of Novel Chiral Polymorphs and
 Their Racemic and Meso Analogues
;
_journal_issue 1
_journal_name_full 'Crystal Growth &amp; Design'
_journal_page_first 221
_journal_paper_doi 10.1021/cg101170k
_journal_volume 11
_journal_year 2011
_chemical_absolute_configuration syn
_chemical_formula_moiety '(Li 1+)2 (C4 H4 O6 2-)'
_chemical_formula_sum 'C4 H4 Li2 O6'
_chemical_formula_weight 161.95
_chemical_name_common 'Dilithium L-tartrate'
_chemical_name_systematic
;
 ?
;
_space_group_IT_number 19
_symmetry_cell_setting orthorhombic
_symmetry_space_group_name_Hall 'P 2ac 2ab'
_symmetry_space_group_name_H-M 'P 21 21 21'
_atom_sites_solution_hydrogens difmap
_atom_sites_solution_primary 'EDMA (van Smaalen, S. et al., 2003)'
_atom_sites_solution_secondary difmap
_audit_creation_method SHELXL-97
_cell_angle_alpha 90.00
_cell_angle_beta 90.00
_cell_angle_gamma 90.00
_cell_formula_units_Z 8
_cell_length_a 5.0445(3)
_cell_length_b 14.9300(12)
_cell_length_c 16.1053(12)
_cell_measurement_reflns_used 2396
_cell_measurement_temperature 120
_cell_measurement_theta_max 66.4615
_cell_measurement_theta_min 2.9626
_cell_volume 1212.96(15)
_computing_cell_refinement 'CrysAlisPro (Oxford Diffraction Ltd., 2009)'
_computing_data_collection 'CrysAlisPro (Oxford Diffraction Ltd., 2009)'
_computing_data_reduction 'CrysAlisPro (Oxford Diffraction Ltd., 2009)'
_computing_molecular_graphics
;   
'Ortep-3 for Windows (Farrugia, 1997), 
DIAMOND (Brandenburg, K., 1999) & 
Mercury (Macrae, C.F. et al., 2006)'
;
_computing_publication_material 'WinGX publication routines (Farrugia, 1999)'
_computing_structure_refinement 'SHELXL-97 (Sheldrick, 2008)'
_computing_structure_solution "'Superflip' (Palatinus L., Chapuis G., 2007)"
_diffrn_ambient_temperature 120
_diffrn_detector_area_resol_mean 10.3592
_diffrn_measured_fraction_theta_full 0.984
_diffrn_measured_fraction_theta_max 0.984
_diffrn_measurement_device_type 'Xcalibur, Atlas, Gemini ultra'
_diffrn_measurement_method '\w scans'
_diffrn_radiation_monochromator mirror
_diffrn_radiation_source 'Enhance Ultra (Cu) X-ray Source'
_diffrn_radiation_type 'Cu K\a'
_diffrn_radiation_wavelength 1.5418
_diffrn_reflns_av_R_equivalents 0.0390
_diffrn_reflns_av_sigmaI/netI 0.0522
_diffrn_reflns_limit_h_max 5
_diffrn_reflns_limit_h_min -6
_diffrn_reflns_limit_k_max 17
_diffrn_reflns_limit_k_min -8
_diffrn_reflns_limit_l_max 19
_diffrn_reflns_limit_l_min -19
_diffrn_reflns_number 4320
_diffrn_reflns_theta_full 67.51
_diffrn_reflns_theta_max 67.51
_diffrn_reflns_theta_min 4.04
_exptl_absorpt_coefficient_mu 1.450
_exptl_absorpt_correction_T_max 1.00000
_exptl_absorpt_correction_T_min 0.88042
_exptl_absorpt_correction_type multi-scan
_exptl_absorpt_process_details
;
CrysAlisPro, Oxford Diffraction Ltd.,
Version 1.171.33.42 (release 29-05-2009 CrysAlis171 .NET)
(compiled May 29 2009,17:40:42)
Empirical absorption correction using spherical harmonics,
 implemented in SCALE3 ABSPACK scaling algorithm.
;
_exptl_crystal_colour colourless
_exptl_crystal_density_diffrn 1.774
_exptl_crystal_density_method 'not measured'
_exptl_crystal_description rod
_exptl_crystal_F_000 656
_exptl_crystal_size_max 0.5
_exptl_crystal_size_mid 0.4
_exptl_crystal_size_min 0.3
_refine_diff_density_max 0.282
_refine_diff_density_min -0.257
_refine_diff_density_rms 0.066
_refine_ls_extinction_method none
_refine_ls_goodness_of_fit_ref 0.946
_refine_ls_hydrogen_treatment mixed
_refine_ls_matrix_type full
_refine_ls_number_parameters 241
_refine_ls_number_reflns 2104
_refine_ls_number_restraints 0
_refine_ls_restrained_S_all 0.946
_refine_ls_R_factor_all 0.0517
_refine_ls_R_factor_gt 0.0402
_refine_ls_shift/su_max 0.030
_refine_ls_shift/su_mean 0.002
_refine_ls_structure_factor_coef Fsqd
_refine_ls_weighting_details 'calc w=1/[\s^2^(Fo^2^)+(0.0676P)^2^+0.0000P] where P=(Fo^2^+2Fc^2^)/3'
_refine_ls_weighting_scheme calc
_refine_ls_wR_factor_gt 0.1005
_refine_ls_wR_factor_ref 0.1049
_reflns_number_gt 1694
_reflns_number_total 2104
_reflns_threshold_expression >2\s(I)
_cod_data_source_file cg101170k_si_002.cif
_cod_data_source_block 2-Li2LTartrate_(P212121)
_cod_database_code 4500163

loop_
_symmetry_equiv_pos_as_xyz
'x, y, z'
'-x+1/2, -y, z+1/2'
'x+1/2, -y+1/2, -z'
'-x, y+1/2, -z+1/2'

loop_
_atom_site_label
_atom_site_type_symbol
_atom_site_fract_x
_atom_site_fract_y
_atom_site_fract_z
_atom_site_U_iso_or_equiv
_atom_site_adp_type
_atom_site_occupancy
_atom_site_symmetry_multiplicity
_atom_site_calc_flag
O3 O 0.0226(4) 0.03328(16) 0.09152(14) 0.0167(5) Uani 1 1 d
H3O H -0.118(9) 0.036(3) 0.070(2) 0.025 Uiso 1 1 d
O5B O -0.2623(4) 0.07657(13) -0.25849(14) 0.0170(5) Uani 1 1 d
O1B O 0.2588(4) 0.18025(14) -0.01873(14) 0.0165(5) Uani 1 1 d
O6 O -0.0597(5) 0.22737(16) -0.33583(14) 0.0165(5) Uani 1 1 d
H6O H 0.059(9) 0.205(3) -0.311(2) 0.025 Uiso 1 1 d
O4A O 0.2044(4) -0.18005(16) 0.01002(14) 0.0187(5) Uani 1 1 d
O4B O -0.1920(4) -0.11459(16) 0.02760(15) 0.0197(5) Uani 1 1 d
O2 O 0.0530(4) 0.02839(16) -0.09365(14) 0.0168(5) Uani 1 1 d
H2O H -0.082(8) 0.041(3) -0.068(2) 0.025 Uiso 1 1 d
O8A O 0.2309(4) -0.06386(13) -0.24665(14) 0.0159(5) Uani 1 1 d
O7 O -0.0772(5) 0.23111(16) -0.15191(14) 0.0173(5) Uani 1 1 d
H7O H 0.070(8) 0.247(3) -0.157(2) 0.026 Uiso 1 1 d
O8B O -0.1496(4) -0.12498(16) -0.29107(16) 0.0211(5) Uani 1 1 d
O1A O 0.6482(4) 0.11261(17) -0.01091(14) 0.0169(5) Uani 1 1 d
O5A O 0.3412(4) 0.14155(14) -0.25028(16) 0.0182(5) Uani 1 1 d
C01 C 0.4014(7) 0.1111(2) -0.02112(19) 0.0149(7) Uani 1 1 d
C04 C 0.0567(7) -0.1141(2) 0.02624(19) 0.0145(7) Uani 1 1 d
C05 C -0.4134(6) 0.1438(2) -0.26396(19) 0.0134(7) Uani 1 1 d
C02 C 0.2714(6) 0.0199(2) -0.0381(2) 0.0144(7) Uani 1 1 d
H2 H 0.406(8) -0.018(2) -0.065(2) 0.017 Uiso 1 1 d
C03 C 0.1904(6) -0.0241(2) 0.0446(2) 0.0138(7) Uani 1 1 d
H3 H 0.351(7) -0.036(2) 0.078(2) 0.017 Uiso 1 1 d
C06 C -0.2909(6) 0.2346(2) -0.2868(2) 0.0164(7) Uani 1 1 d
H6 H -0.427(8) 0.268(2) -0.319(2) 0.020 Uiso 1 1 d
C08 C 0.0938(6) -0.1269(2) -0.27587(19) 0.0141(7) Uani 1 1 d
C07 C -0.2367(6) 0.2851(2) -0.2053(2) 0.0166(7) Uani 1 1 d
H7 H -0.405(8) 0.297(2) -0.180(2) 0.020 Uiso 1 1 d
Li1 Li 0.5631(11) -0.2109(4) 0.0413(3) 0.0187(12) Uani 1 1 d
Li2 Li -0.1086(11) 0.2097(4) -0.0333(4) 0.0184(12) Uani 1 1 d
Li3 Li -0.4203(11) -0.0375(4) -0.2888(4) 0.0197(12) Uani 1 1 d
Li4 Li 0.0863(11) 0.0506(4) -0.2118(4) 0.0188(12) Uani 1 1 d

loop_
_atom_site_aniso_label
_atom_site_aniso_U_11
_atom_site_aniso_U_22
_atom_site_aniso_U_33
_atom_site_aniso_U_23
_atom_site_aniso_U_13
_atom_site_aniso_U_12
O3 0.0123(11) 0.0159(12) 0.0219(13) -0.0015(10) -0.0003(9) 0.0021(10)
O5B 0.0137(11) 0.0117(11) 0.0257(12) 0.0006(9) -0.0023(10) 0.0007(9)
O1B 0.0135(11) 0.0120(12) 0.0241(12) 0.0013(9) -0.0016(9) -0.0003(10)
O6 0.0116(12) 0.0170(13) 0.0208(12) 0.0013(10) 0.0016(9) 0.0014(11)
O4A 0.0172(12) 0.0124(13) 0.0264(13) 0.0001(10) -0.0028(9) 0.0021(10)
O4B 0.0121(12) 0.0187(14) 0.0283(13) -0.0004(11) 0.0000(9) -0.0008(10)
O2 0.0115(10) 0.0198(12) 0.0192(12) -0.0011(10) -0.0009(10) -0.0002(10)
O8A 0.0129(11) 0.0123(11) 0.0225(11) 0.0000(10) 0.0012(10) -0.0006(9)
O7 0.0109(11) 0.0197(14) 0.0212(12) 0.0037(10) -0.0008(9) -0.0013(11)
O8B 0.0124(12) 0.0178(14) 0.0330(13) -0.0010(11) -0.0022(9) 0.0021(9)
O1A 0.0113(11) 0.0153(13) 0.0240(13) 0.0016(10) -0.0006(8) 0.0002(9)
O5A 0.0103(11) 0.0133(12) 0.0312(12) 0.0018(11) -0.0014(10) -0.0001(8)
C01 0.0143(17) 0.0138(18) 0.0167(17) 0.0021(14) 0.0011(12) -0.0004(13)
C04 0.0136(16) 0.0136(17) 0.0163(16) 0.0017(14) 0.0002(13) 0.0027(14)
C05 0.0098(15) 0.0120(16) 0.0183(17) -0.0032(12) -0.0022(12) 0.0002(12)
C02 0.0079(15) 0.0127(18) 0.0227(17) -0.0028(14) -0.0021(13) -0.0023(13)
C03 0.0125(15) 0.0075(17) 0.0213(18) -0.0004(13) -0.0019(13) -0.0006(13)
C06 0.0120(16) 0.0179(18) 0.0193(16) 0.0003(14) -0.0004(13) 0.0031(13)
C08 0.0122(16) 0.0125(17) 0.0177(16) 0.0027(12) 0.0012(11) 0.0005(13)
C07 0.0102(16) 0.0191(18) 0.0205(16) 0.0016(14) 0.0003(13) 0.0019(14)
Li1 0.014(3) 0.018(3) 0.024(3) -0.006(2) -0.001(2) -0.001(3)
Li2 0.016(3) 0.018(3) 0.022(3) -0.003(2) -0.002(2) 0.000(2)
Li3 0.010(3) 0.019(3) 0.030(3) 0.003(2) 0.000(2) 0.003(2)
Li4 0.017(3) 0.010(3) 0.029(3) -0.004(2) -0.005(2) 0.002(2)

loop_
_atom_type_symbol
_atom_type_description
_atom_type_scat_dispersion_real
_atom_type_scat_dispersion_imag
_atom_type_scat_source
C C 0.0033 0.0016 'International Tables Vol C Tables 4.2.6.8 and 6.1.1.4'
H H 0.0000 0.0000 'International Tables Vol C Tables 4.2.6.8 and 6.1.1.4'
Li Li -0.0003 0.0001 'International Tables Vol C Tables 4.2.6.8 and 6.1.1.4'
O O 0.0106 0.0060 'International Tables Vol C Tables 4.2.6.8 and 6.1.1.4'

loop_
_geom_angle_atom_site_label_1
_geom_angle_atom_site_label_2
_geom_angle_atom_site_label_3
_geom_angle
_geom_angle_site_symmetry_1
_geom_angle_site_symmetry_3
C03 O3 Li3 133.3(3) . 2_455
C03 O3 H3O 109(3) . .
Li3 O3 H3O 101(3) 2_455 .
C05 O5B Li3 115.5(3) . .
C05 O5B Li4 136.8(3) . .
Li3 O5B Li4 107.0(2) . .
C01 O1B Li2 137.4(3) . .
C01 O1B Li2 120.3(3) . 3
Li2 O1B Li2 100.9(2) . 3
C06 O6 Li1 123.8(3) . 2_554
C06 O6 H6O 112(3) . .
Li1 O6 H6O 117(3) 2_554 .
C04 O4A Li1 133.2(3) . .
C04 O4A Li1 121.4(3) . 3_445
Li1 O4A Li1 104.6(2) . 3_445
C04 O4B Li1 130.8(3) . 1_455
C02 O2 Li4 124.4(3) . .
C02 O2 H2O 110(3) . .
Li4 O2 H2O 122(3) . .
C08 O8A Li3 121.5(3) . 1_655
C08 O8A Li4 124.0(2) . .
Li3 O8A Li4 105.4(3) 1_655 .
C07 O7 Li2 129.7(3) . .
C07 O7 H7O 107(3) . .
Li2 O7 H7O 103(3) . .
C08 O8B Li3 136.1(3) . .
C01 O1A Li2 128.2(3) . 1_655
C05 O5A Li4 135.7(3) 1_655 .
O1A C01 O1B 123.2(3) . .
O1A C01 C02 117.5(3) . .
O1B C01 C02 119.2(3) . .
O4B C04 O4A 126.1(3) . .
O4B C04 C03 116.2(3) . .
O4A C04 C03 117.7(3) . .
O5A C05 O5B 124.1(3) 1_455 .
O5A C05 C06 117.5(3) 1_455 .
O5B C05 C06 118.4(3) . .
O5A C05 Li3 89.2(2) 1_455 .
O5B C05 Li3 39.83(18) . .
C06 C05 Li3 147.5(2) . .
O2 C02 C01 111.3(3) . .
O2 C02 C03 112.1(2) . .
C01 C02 C03 109.7(2) . .
O2 C02 H2 108(2) . .
C01 C02 H2 107(2) . .
C03 C02 H2 108(2) . .
O3 C03 C04 111.7(2) . .
O3 C03 C02 111.2(2) . .
C04 C03 C02 108.9(2) . .
O3 C03 H3 108(2) . .
C04 C03 H3 108(2) . .
C02 C03 H3 109(2) . .
O6 C06 C05 113.6(3) . .
O6 C06 C07 111.6(3) . .
C05 C06 C07 107.4(3) . .
O6 C06 H6 108(2) . .
C05 C06 H6 107(2) . .
C07 C06 H6 109(2) . .
O8B C08 O8A 126.5(3) . .
O8B C08 C07 116.3(3) . 4_544
O8A C08 C07 117.2(3) . 4_544
O7 C07 C08 109.8(3) . 4_554
O7 C07 C06 109.7(3) . .
C08 C07 C06 109.6(3) 4_554 .
O7 C07 H7 111(2) . .
C08 C07 H7 110(2) 4_554 .
C06 C07 H7 107(2) . .
O4B Li1 O4A 113.3(3) 1_655 .
O4B Li1 O4A 110.0(3) 1_655 3_545
O4A Li1 O4A 115.4(3) . 3_545
O4B Li1 O6 102.3(3) 1_655 2
O4A Li1 O6 106.3(3) . 2
O4A Li1 O6 108.6(3) 3_545 2
O4B Li1 Li1 139.9(4) 1_655 3_445
O4A Li1 Li1 37.99(9) . 3_445
O4A Li1 Li1 78.5(3) 3_545 3_445
O6 Li1 Li1 112.0(3) 2 3_445
O4B Li1 Li1 72.87(17) 1_655 3_545
O4A Li1 Li1 138.0(3) . 3_545
O4A Li1 Li1 37.4(2) 3_545 3_545
O6 Li1 Li1 112.9(3) 2 3_545
Li1 Li1 Li1 109.9(3) 3_445 3_545
O1B Li2 O1A 114.8(3) . 1_455
O1B Li2 O1A 114.8(3) . 1_455
O1A Li2 O1A 0.00(19) 1_455 1_455
O1B Li2 O7 94.5(3) . .
O1A Li2 O7 111.0(3) 1_455 .
O1A Li2 O7 111.0(3) 1_455 .
O1B Li2 O1B 117.9(3) . 3_455
O1A Li2 O1B 109.4(3) 1_455 3_455
O1A Li2 O1B 109.4(3) 1_455 3_455
O7 Li2 O1B 108.0(3) . 3_455
O1B Li2 Li2 40.06(8) . 3
O1A Li2 Li2 140.3(4) 1_455 3
O1A Li2 Li2 140.3(4) 1_455 3
O7 Li2 Li2 102.5(3) . 3
O1B Li2 Li2 78.3(3) 3_455 3
O1B Li2 Li2 149.5(4) . 3_455
O1A Li2 Li2 72.54(17) 1_455 3_455
O1A Li2 Li2 72.54(17) 1_455 3_455
O7 Li2 Li2 110.8(3) . 3_455
O1B Li2 Li2 39.0(2) 3_455 3_455
Li2 Li2 Li2 114.8(4) 3 3_455
O1B Li2 H7O 77.3(11) . .
O1A Li2 H7O 127.2(11) 1_455 .
O1A Li2 H7O 127.2(11) 1_455 .
O7 Li2 H7O 19.8(10) . .
O1B Li2 H7O 107.7(10) 3_455 .
Li2 Li2 H7O 83.1(11) 3 .
Li2 Li2 H7O 123.5(11) 3_455 .
O8B Li3 O8A 121.7(3) . 1_455
O8B Li3 O5B 108.3(3) . .
O8A Li3 O5B 117.7(3) 1_455 .
O8B Li3 O3 100.9(3) . 2_454
O8A Li3 O3 96.3(3) 1_455 2_454
O5B Li3 O3 108.7(3) . 2_454
O8B Li3 C05 132.6(3) . .
O8A Li3 C05 99.4(2) 1_455 .
O5B Li3 C05 24.62(12) . .
O3 Li3 C05 96.5(2) 2_454 .
O8B Li3 Li4 152.6(3) . 1_455
O8A Li3 Li4 37.48(16) 1_455 1_455
O5B Li3 Li4 81.7(2) . 1_455
O3 Li3 Li4 99.6(2) 2_454 1_455
C05 Li3 Li4 61.87(18) . 1_455
O8B Li3 Li4 73.0(2) . .
O8A Li3 Li4 133.8(3) 1_455 .
O5B Li3 Li4 36.59(15) . .
O3 Li3 Li4 125.5(3) 2_454 .
C05 Li3 Li4 61.06(17) . .
Li4 Li3 Li4 108.7(3) 1_455 .
O2 Li4 O8A 99.5(3) . .
O2 Li4 O5B 109.5(3) . .
O8A Li4 O5B 113.7(3) . .
O2 Li4 O5A 118.9(3) . .
O8A Li4 O5A 105.7(3) . .
O5B Li4 O5A 109.3(3) . .
O2 Li4 Li3 113.1(3) . 1_655
O8A Li4 Li3 37.15(16) . 1_655
O5B Li4 Li3 131.2(3) . 1_655
O5A Li4 Li3 68.9(2) . 1_655
O2 Li4 Li3 104.3(3) . .
O8A Li4 Li3 79.8(2) . .
O5B Li4 Li3 36.40(15) . .
O5A Li4 Li3 134.2(3) . .
Li3 Li4 Li3 108.7(3) 1_655 .

loop_
_geom_bond_atom_site_label_1
_geom_bond_atom_site_label_2
_geom_bond_distance
_geom_bond_site_symmetry_2
O3 C03 1.421(4) .
O3 Li3 1.996(7) 2_455
O3 H3O 0.79(4) .
O5B C05 1.263(4) .
O5B Li3 1.943(6) .
O5B Li4 1.951(6) .
O1B C01 1.259(4) .
O1B Li2 1.920(6) .
O1B Li2 1.962(6) 3
O6 C06 1.412(4) .
O6 Li1 1.994(6) 2_554
O6 H6O 0.79(4) .
O4A C04 1.262(4) .
O4A Li1 1.934(6) .
O4A Li1 1.960(6) 3_445
O4B C04 1.255(4) .
O4B Li1 1.909(6) 1_455
O2 C02 1.425(4) .
O2 Li4 1.939(6) .
O2 H2O 0.82(4) .
O8A C08 1.259(4) .
O8A Li3 1.927(6) 1_655
O8A Li4 1.941(6) .
O7 C07 1.427(4) .
O7 Li2 1.943(6) .
O7 H7O 0.79(4) .
O8B C08 1.252(4) .
O8B Li3 1.890(6) .
O1A C01 1.256(4) .
O1A Li2 1.932(6) 1_655
O5A C05 1.258(4) 1_655
O5A Li4 1.970(6) .
C01 C02 1.536(4) .
C04 C03 1.533(5) .
C05 O5A 1.258(4) 1_455
C05 C06 1.534(4) .
C05 Li3 2.736(7) .
C02 C03 1.539(4) .
C02 H2 0.99(4) .
C03 H3 0.99(4) .
C06 C07 1.540(5) .
C06 H6 1.00(4) .
C08 C07 1.529(4) 4_544
C07 C08 1.529(4) 4_554
C07 H7 0.96(4) .
Li1 O4B 1.909(6) 1_655
Li1 O4A 1.960(6) 3_545
Li1 O6 1.994(6) 2
Li1 Li1 3.081(6) 3_445
Li1 Li1 3.081(6) 3_545
Li2 O1A 1.932(6) 1_455
Li2 O1A 1.932(6) 1_455
Li2 O1B 1.962(6) 3_455
Li2 Li2 2.994(6) 3
Li2 Li2 2.994(6) 3_455
Li2 H7O 2.26(4) .
Li3 O8A 1.927(6) 1_455
Li3 O3 1.996(7) 2_454
Li3 Li4 3.076(8) 1_455
Li3 Li4 3.130(8) .
Li4 Li3 3.076(8) 1_655

loop_
_geom_hbond_atom_site_label_D
_geom_hbond_atom_site_label_H
_geom_hbond_atom_site_label_A
_geom_hbond_distance_DH
_geom_hbond_distance_HA
_geom_hbond_distance_DA
_geom_hbond_angle_DHA
_geom_hbond_site_symmetry_A
O3 H3O O1A 0.79(4) 2.09(4) 2.774(3) 144(4) 1_455
O6 H6O O5A 0.79(4) 1.97(4) 2.762(3) 177(4) .
O2 H2O O1A 0.82(4) 1.96(4) 2.744(3) 160(4) 1_455
O7 H7O O8B 0.79(4) 2.12(4) 2.602(3) 120(4) 4_554
O7 H7O O5A 0.79(4) 2.57(4) 2.959(3) 112(3) .

loop_
_geom_torsion_atom_site_label_1
_geom_torsion_atom_site_label_2
_geom_torsion_atom_site_label_3
_geom_torsion_atom_site_label_4
_geom_torsion
_geom_torsion_site_symmetry_1
_geom_torsion_site_symmetry_4
Li2 O1A C01 O1B -27.2(5) 1_655 .
Li2 O1A C01 C02 152.3(3) 1_655 .
Li2 O1B C01 O1A 177.8(3) . .
Li2 O1B C01 O1A -18.3(4) 3 .
Li2 O1B C01 C02 -1.6(5) . .
Li2 O1B C01 C02 162.3(3) 3 .
Li1 O4B C04 O4A 22.0(5) 1_455 .
Li1 O4B C04 C03 -159.2(3) 1_455 .
Li1 O4A C04 O4B -153.3(4) . .
Li1 O4A C04 O4B 14.5(5) 3_445 .
Li1 O4A C04 C03 27.9(5) . .
Li1 O4A C04 C03 -164.3(3) 3_445 .
Li3 O5B C05 O5A 33.2(4) . 1_455
Li4 O5B C05 O5A -135.7(4) . 1_455
Li3 O5B C05 C06 -148.1(3) . .
Li4 O5B C05 C06 42.9(5) . .
Li4 O5B C05 Li3 -168.9(5) . .
Li4 O2 C02 C01 73.4(4) . .
Li4 O2 C02 C03 -163.3(3) . .
O1A C01 C02 O2 -145.3(3) . .
O1B C01 C02 O2 34.2(4) . .
O1A C01 C02 C03 90.1(3) . .
O1B C01 C02 C03 -90.5(3) . .
Li3 O3 C03 C04 76.9(4) 2_455 .
Li3 O3 C03 C02 -161.3(3) 2_455 .
O4B C04 C03 O3 23.7(4) . .
O4A C04 C03 O3 -157.4(3) . .
O4B C04 C03 C02 -99.5(3) . .
O4A C04 C03 C02 79.4(3) . .
O2 C02 C03 O3 -68.6(3) . .
C01 C02 C03 O3 55.6(3) . .
O2 C02 C03 C04 54.9(3) . .
C01 C02 C03 C04 179.0(3) . .
Li1 O6 C06 C05 82.7(4) 2_554 .
Li1 O6 C06 C07 -155.7(3) 2_554 .
O5A C05 C06 O6 -152.9(3) 1_455 .
O5B C05 C06 O6 28.4(4) . .
Li3 C05 C06 O6 -10.7(6) . .
O5A C05 C06 C07 83.2(3) 1_455 .
O5B C05 C06 C07 -95.5(3) . .
Li3 C05 C06 C07 -134.5(4) . .
Li3 O8B C08 O8A 5.4(6) . .
Li3 O8B C08 C07 -174.7(3) . 4_544
Li3 O8A C08 O8B -138.2(4) 1_655 .
Li4 O8A C08 O8B 3.9(5) . .
Li3 O8A C08 C07 41.9(4) 1_655 4_544
Li4 O8A C08 C07 -176.0(3) . 4_544
Li2 O7 C07 C08 102.7(4) . 4_554
Li2 O7 C07 C06 -136.8(3) . .
O6 C06 C07 O7 -70.3(3) . .
C05 C06 C07 O7 54.8(3) . .
O6 C06 C07 C08 50.4(3) . 4_554
C05 C06 C07 C08 175.5(2) . 4_554
C04 O4A Li1 O4B -47.5(5) . 1_655
Li1 O4A Li1 O4B 143.3(4) 3_445 1_655
C04 O4A Li1 O4A -175.5(3) . 3_545
Li1 O4A Li1 O4A 15.3(2) 3_445 3_545
C04 O4A Li1 O6 64.1(4) . 2
Li1 O4A Li1 O6 -105.1(3) 3_445 2
C04 O4A Li1 Li1 169.2(4) . 3_445
C04 O4A Li1 Li1 -137.5(5) . 3_545
Li1 O4A Li1 Li1 53.3(5) 3_445 3_545
C01 O1B Li2 O1A 25.6(5) . 1_455
Li2 O1B Li2 O1A -140.2(4) 3 1_455
C01 O1B Li2 O1A 25.6(5) . 1_455
Li2 O1B Li2 O1A -140.2(4) 3 1_455
C01 O1B Li2 O7 -90.0(4) . .
Li2 O1B Li2 O7 104.1(3) 3 .
C01 O1B Li2 O1B 156.8(3) . 3_455
Li2 O1B Li2 O1B -9.04(19) 3 3_455
C01 O1B Li2 Li2 165.9(4) . 3
C01 O1B Li2 Li2 123.2(7) . 3_455
Li2 O1B Li2 Li2 -42.6(7) 3 3_455
C07 O7 Li2 O1B -155.4(3) . .
C07 O7 Li2 O1A 85.9(4) . 1_455
C07 O7 Li2 O1A 85.9(4) . 1_455
C07 O7 Li2 O1B -34.0(5) . 3_455
C07 O7 Li2 Li2 -115.6(3) . 3
C07 O7 Li2 Li2 7.3(5) . 3_455
C08 O8B Li3 O8A -138.7(4) . 1_455
C08 O8B Li3 O5B 2.6(5) . .
C08 O8B Li3 O3 116.7(4) . 2_454
C08 O8B Li3 C05 7.2(6) . .
C08 O8B Li3 Li4 -105.4(7) . 1_455
C08 O8B Li3 Li4 -7.3(4) . .
C05 O5B Li3 O8B 171.9(3) . .
Li4 O5B Li3 O8B -16.0(4) . .
C05 O5B Li3 O8A -45.0(4) . 1_455
Li4 O5B Li3 O8A 127.1(3) . 1_455
C05 O5B Li3 O3 63.1(4) . 2_454
Li4 O5B Li3 O3 -124.8(3) . 2_454
Li4 O5B Li3 C05 172.1(3) . .
C05 O5B Li3 Li4 -34.3(3) . 1_455
Li4 O5B Li3 Li4 137.8(3) . 1_455
C05 O5B Li3 Li4 -172.1(3) . .
O5A C05 Li3 O8B -163.4(4) 1_455 .
O5B C05 Li3 O8B -10.4(3) . .
C06 C05 Li3 O8B 49.5(7) . .
O5A C05 Li3 O8A -12.3(3) 1_455 1_455
O5B C05 Li3 O8A 140.6(4) . 1_455
C06 C05 Li3 O8A -159.5(4) . 1_455
O5A C05 Li3 O5B -153.0(4) 1_455 .
C06 C05 Li3 O5B 59.9(5) . .
O5A C05 Li3 O3 85.2(3) 1_455 2_454
O5B C05 Li3 O3 -121.8(3) . 2_454
C06 C05 Li3 O3 -61.9(5) . 2_454
O5A C05 Li3 Li4 -12.2(2) 1_455 1_455
O5B C05 Li3 Li4 140.8(3) . 1_455
C06 C05 Li3 Li4 -159.3(5) . 1_455
O5A C05 Li3 Li4 -147.6(3) 1_455 .
O5B C05 Li3 Li4 5.4(2) . .
C06 C05 Li3 Li4 65.3(5) . .
C02 O2 Li4 O8A 69.8(4) . .
C02 O2 Li4 O5B -170.7(3) . .
C02 O2 Li4 O5A -44.1(4) . .
C02 O2 Li4 Li3 33.6(4) . 1_655
C02 O2 Li4 Li3 151.6(3) . .
C08 O8A Li4 O2 96.9(3) . .
Li3 O8A Li4 O2 -115.9(3) 1_655 .
C08 O8A Li4 O5B -19.4(5) . .
Li3 O8A Li4 O5B 127.7(3) 1_655 .
C08 O8A Li4 O5A -139.3(3) . .
Li3 O8A Li4 O5A 7.9(3) 1_655 .
C08 O8A Li4 Li3 -147.1(4) . 1_655
C08 O8A Li4 Li3 -6.0(3) . .
Li3 O8A Li4 Li3 141.2(3) 1_655 .
C05 O5B Li4 O2 81.9(4) . .
Li3 O5B Li4 O2 -87.7(3) . .
C05 O5B Li4 O8A -167.8(3) . .
Li3 O5B Li4 O8A 22.7(4) . .
C05 O5B Li4 O5A -50.0(5) . .
Li3 O5B Li4 O5A 140.5(3) . .
C05 O5B Li4 Li3 -128.3(4) . 1_655
Li3 O5B Li4 Li3 62.1(4) . 1_655
C05 O5B Li4 Li3 169.5(5) . .
C05 O5A Li4 O2 82.1(5) 1_655 .
C05 O5A Li4 O8A -28.5(5) 1_655 .
C05 O5A Li4 O5B -151.2(3) 1_655 .
C05 O5A Li4 Li3 -23.4(4) 1_655 1_655
C05 O5A Li4 Li3 -119.4(4) 1_655 .
O8B Li3 Li4 O2 -92.2(3) . .
O8A Li3 Li4 O2 25.7(5) 1_455 .
O5B Li3 Li4 O2 103.7(3) . .
O3 Li3 Li4 O2 176.3(3) 2_454 .
C05 Li3 Li4 O2 99.9(2) . .
Li4 Li3 Li4 O2 59.1(4) 1_455 .
O8B Li3 Li4 O8A 5.2(2) . .
O8A Li3 Li4 O8A 123.1(4) 1_455 .
O5B Li3 Li4 O8A -159.0(4) . .
O3 Li3 Li4 O8A -86.3(4) 2_454 .
C05 Li3 Li4 O8A -162.7(3) . .
Li4 Li3 Li4 O8A 156.42(19) 1_455 .
O8B Li3 Li4 O5B 164.1(4) . .
O8A Li3 Li4 O5B -77.9(4) 1_455 .
O3 Li3 Li4 O5B 72.6(4) 2_454 .
C05 Li3 Li4 O5B -3.76(16) . .
Li4 Li3 Li4 O5B -44.6(3) 1_455 .
O8B Li3 Li4 O5A 107.2(4) . .
O8A Li3 Li4 O5A -134.9(4) 1_455 .
O5B Li3 Li4 O5A -57.0(4) . .
O3 Li3 Li4 O5A 15.7(6) 2_454 .
C05 Li3 Li4 O5A -60.7(4) . .
Li4 Li3 Li4 O5A -101.6(4) 1_455 .
O8B Li3 Li4 Li3 28.8(3) . 1_655
O8A Li3 Li4 Li3 146.7(3) 1_455 1_655
O5B Li3 Li4 Li3 -135.4(3) . 1_655
O3 Li3 Li4 Li3 -62.7(5) 2_454 1_655
C05 Li3 Li4 Li3 -139.2(2) . 1_655
Li4 Li3 Li4 Li3 180.0 1_455 1_655
